data_1529966
loop_
_publ_author_name
'Ganne, M.'
'Marchand, R.'
'Tournoux, M.'

_publ_section_title
;
 Structure cristalline du tantalate de thallium Tl4.62 Ta11.08 O30
;
_journal_name_full 'Revue de Chimie Minerale'
_journal_page_first 423
_journal_page_last 430
_journal_volume 15
_journal_year 1978
_chemical_formula_sum 'O30 Ta11 Tl4.34'
_chemical_name_systematic 'Tl4.62 Ta11.08 O30'
_space_group_IT_number 166
_symmetry_space_group_name_Hall '-R 3 2"'
_symmetry_space_group_name_H-M 'R -3 m :H'
_cell_angle_alpha 90
_cell_angle_beta 90
_cell_angle_gamma 120
_cell_formula_units_Z 3
_cell_length_a 7.503
_cell_length_b 7.503
_cell_length_c 43.4
_cell_volume 2115.876
_citation_journal_id_ASTM RVCMA8
_cod_data_source_file Ganne_RVCMA8_1978_312.cif
_cod_data_source_block O30Ta11Tl4.34
_cod_database_code 1529966

loop_
_symmetry_equiv_pos_as_xyz
x,y,z
-y,x-y,z
-x+y,-x,z
y,x,-z
-x,-x+y,-z
x-y,-y,-z
-x,-y,-z
y,-x+y,-z
x-y,x,-z
-y,-x,z
x,x-y,z
-x+y,y,z
x+2/3,y+1/3,z+1/3
-y+2/3,x-y+1/3,z+1/3
-x+y+2/3,-x+1/3,z+1/3
y+2/3,x+1/3,-z+1/3
-x+2/3,-x+y+1/3,-z+1/3
x-y+2/3,-y+1/3,-z+1/3
-x+2/3,-y+1/3,-z+1/3
y+2/3,-x+y+1/3,-z+1/3
x-y+2/3,x+1/3,-z+1/3
-y+2/3,-x+1/3,z+1/3
x+2/3,x-y+1/3,z+1/3
-x+y+2/3,y+1/3,z+1/3
x+1/3,y+2/3,z+2/3
-y+1/3,x-y+2/3,z+2/3
-x+y+1/3,-x+2/3,z+2/3
y+1/3,x+2/3,-z+2/3
-x+1/3,-x+y+2/3,-z+2/3
x-y+1/3,-y+2/3,-z+2/3
-x+1/3,-y+2/3,-z+2/3
y+1/3,-x+y+2/3,-z+2/3
x-y+1/3,x+2/3,-z+2/3
-y+1/3,-x+2/3,z+2/3
x+1/3,x-y+2/3,z+2/3
-x+y+1/3,y+2/3,z+2/3

loop_
_atom_site_label
_atom_site_type_symbol
_atom_site_fract_x
_atom_site_fract_y
_atom_site_fract_z
_atom_site_occupancy
_atom_site_U_iso_or_equiv
O2 O-2 0.5429 -0.5429 0.2651 1 0.0
Tl2 Tl+1 0.5081 -0.5081 0.0976 0.085 0.0
Ta3 Ta+5 0.4986 -0.4986 0.3044 1 0.0
O5 O-2 0.2067 -0.2067 0.7891 1 0.0
Tl4 Tl+1 0.1325 -0.1325 0.4362 0.077 0.0
Tl7 Tl+1 0.2832 -0.2832 0.9318 0.061 0.0
O3 O-2 0.226 -0.226 0.304 1 0.0
O1 O-2 0.5263 -0.5263 0.3527 1 0.0
Tl6 Tl+1 0.0438 -0.0438 0.247 0.087 0.0
Tl5 Tl+1 0.2769 -0.2769 0.1252 0.228 0.0
Ta2 Ta+5 0 0 0.0993 1 0.0
Ta1 Ta+5 0.5 0 0.5 1 0.0
O4 O-2 0.2125 -0.2125 0.4924 1 0.0
Tl1 Tl+1 0.0153 -0.0153 0.278 0.134 0.0
Tl3 Tl+1 0 0 0.2391 0.154 0.0
